data_9005511
loop_
_publ_author_name
'Krivovichev, S. V.'
'Burns, P. C.'

_publ_section_title
;
 Crystal chemistry of lead oxide chlorides. I. Crystal structures of
 synthetic mendipite, Pb3O2Cl2, and synthetic damaraite, Pb3O2(OH)Cl
;
_journal_name_full 'European Journal of Mineralogy'
_journal_page_first 801
_journal_page_last 809
_journal_paper_doi 10.1127/0935-1221/2001/0013-0801
_journal_volume 13
_journal_year 2001
_chemical_formula_sum 'Cl H O3 Pb3'
_chemical_name_mineral Damaraite
_space_group_IT_number 26
_symmetry_space_group_name_Hall 'P 2c -2'
_symmetry_space_group_name_H-M 'P m c 21'
_cell_angle_alpha 90
_cell_angle_beta 90
_cell_angle_gamma 90
_cell_formula_units_Z 4
_cell_length_a 5.8052
_cell_length_b 6.9025
_cell_length_c 15.141
_cell_volume 606.706
_database_code_amcsd 0006899
_exptl_crystal_density_diffrn 7.730
_cod_original_formula_sum 'Pb3 O3 Cl H'
_cod_database_code 9005511

loop_
_space_group_symop_operation_xyz
x,y,z
x,-y,1/2+z
-x,y,z
-x,-y,1/2+z

loop_
_atom_site_aniso_label
_atom_site_aniso_U_11
_atom_site_aniso_U_22
_atom_site_aniso_U_33
_atom_site_aniso_U_12
_atom_site_aniso_U_13
_atom_site_aniso_U_23
Pb1 0.02000 0.01600 0.02100 0.00000 0.00000 -0.00200
Pb2 0.02000 0.01500 0.01900 0.00000 0.00000 0.00200
Pb3 0.01900 0.03300 0.01400 0.00000 0.00000 -0.00400
Pb4 0.01800 0.01700 0.01500 0.00000 0.00000 0.00100
Pb5 0.01900 0.02300 0.01400 0.00000 0.00000 0.00300
Pb6 0.02000 0.01600 0.01900 0.00000 0.00000 -0.00100
O1 0.01500 0.02300 0.01300 0.00100 -0.00200 0.00400
O2 0.01900 0.02100 0.02300 -0.00400 -0.00700 0.00400
O-H3 0.02800 0.03600 0.02600 0.00000 0.00000 -0.01400
O-H4 0.04500 0.02600 0.04600 0.00000 0.00000 -0.01700
Cl1 0.02100 0.03300 0.02400 0.00000 0.00000 0.00100
Cl2 0.05600 0.04100 0.03000 0.00000 0.00000 0.00600

loop_
_atom_site_label
_atom_site_fract_x
_atom_site_fract_y
_atom_site_fract_z
_atom_site_U_iso_or_equiv
_atom_site_type_symbol
_atom_site_attached_hydrogens
Pb1 0.50000 0.70750 0.68030 0.01900 Pb 0
Pb2 0.50000 0.20460 0.62650 0.01800 Pb 0
Pb3 0.50000 0.58660 0.91440 0.02200 Pb 0
Pb4 0.00000 0.53480 0.55420 0.01700 Pb 0
Pb5 0.00000 0.37620 0.78040 0.01800 Pb 0
Pb6 0.00000 0.07370 0.44360 0.01800 Pb 0
O1 0.25200 0.71900 0.00180 0.01700 O 0
O2 0.24800 0.46000 0.67220 0.02100 O 0
O-H3 0.00000 0.70700 0.82600 0.03000 O 1
O-H4 0.50000 0.66400 0.52200 0.03900 O 1
Cl1 0.00000 -0.02800 0.65310 0.02600 Cl 0
Cl2 0.50000 -0.05100 0.35160 0.04200 Cl 0

loop_
_cod_changelog_entry_id
_cod_changelog_entry_author
_cod_changelog_entry_date
_cod_changelog_entry_text
1
;cod-tools version 3.8.0
Id: cif_guess_AMCSD_atom_types 9574 2023-05-10 09:00:05Z saulius
;
2023-05-10T18:50:09+03:00
;Derived atom types and hydrogen counts
from atom names that follow the AMCSD naming convention
(Wat == water, O-H == hydroxyl).
;
2
;cod-tools version 3.10.1
Id: cif_fix_AMCSD_aniso_labels 10200 2024-08-01 14:09:44Z saulius
;
2024-08-02T12:20:57+03:00
;Changed the following '_atom_site_aniso_label' values:
'OH3' -> 'O-H3'
'OH4' -> 'O-H4'
;

loop_
_cod_related_entry_id
_cod_related_entry_database
_cod_related_entry_code
1 AMCSD 0006899
